data_2222663
loop_
_publ_author_name
'Salehi, Mehdi'
'Meghdadi, Soraia'
'Amirnasr, Mehdi'
'Mereiter, Kurt'

_publ_section_title
;{2,2'-[<i>o</i>-Phenylenebis(nitrilomethylidyne)]diphenolato}dipyridinecobalt(III)
 perchlorate
;
_journal_coeditor_code DN2470
_journal_issue 8
_journal_name_full 'Acta Crystallographica Section E'
_journal_page_first m942
_journal_page_last m943
_journal_paper_doi 10.1107/S1600536809027330
_journal_volume 65
_journal_year 2009
_chemical_formula_iupac '[Co (C20 H14 N2 O2) (C5 H5 N)2] Cl O4'
_chemical_formula_moiety 'C30 H24 Co N4 O2 +, Cl O4 -'
_chemical_formula_sum 'C30 H24 Cl Co N4 O6'
_chemical_formula_weight 630.91
_chemical_name_common '1385 MS4 [Co(salophen)(py)2]ClO4'
_chemical_name_systematic
;
{2,2'-[<i>o</i>-
Phenylenebis(nitrilomethylidyne)]diphenolato}dipyridinecobalt(III)
perchlorate
;
_space_group_IT_number 15
_symmetry_cell_setting monoclinic
_symmetry_space_group_name_Hall '-C 2yc'
_symmetry_space_group_name_H-M 'C 1 2/c 1'
_atom_sites_solution_hydrogens geom
_atom_sites_solution_primary direct
_atom_sites_solution_secondary difmap
_audit_creation_method SHELXL-97
_cell_angle_alpha 90.00
_cell_angle_beta 112.1790(10)
_cell_angle_gamma 90.00
_cell_formula_units_Z 8
_cell_length_a 33.4032(16)
_cell_length_b 10.6586(5)
_cell_length_c 16.3498(8)
_cell_measurement_reflns_used 9429
_cell_measurement_temperature 200(2)
_cell_measurement_theta_max 30.06
_cell_measurement_theta_min 2.29
_cell_volume 5390.3(4)
_computing_cell_refinement 'SAINT (Bruker, 2008)'
_computing_data_collection 'APEX2 (Bruker, 2008)'
_computing_data_reduction 'SAINT (Bruker, 2008)'
_computing_molecular_graphics 'SHELXTL (Sheldrick, 2008)'
_computing_publication_material 'SHELXTL (Sheldrick, 2008)'
_computing_structure_refinement 'SHELXL97 (Sheldrick, 2008)'
_computing_structure_solution 'SHELXS97 (Sheldrick, 2008)'
_diffrn_ambient_temperature 200(2)
_diffrn_measured_fraction_theta_full 0.993
_diffrn_measured_fraction_theta_max 0.993
_diffrn_measurement_device_type 'Bruker APEXII CCD'
_diffrn_measurement_method '\f and \w'
_diffrn_radiation_monochromator graphite
_diffrn_radiation_source 'fine-focus sealed tube'
_diffrn_radiation_type MoK\a
_diffrn_radiation_wavelength 0.71073
_diffrn_reflns_av_R_equivalents 0.0243
_diffrn_reflns_av_sigmaI/netI 0.0254
_diffrn_reflns_limit_h_max 31
_diffrn_reflns_limit_h_min -46
_diffrn_reflns_limit_k_max 14
_diffrn_reflns_limit_k_min -14
_diffrn_reflns_limit_l_max 22
_diffrn_reflns_limit_l_min -22
_diffrn_reflns_number 24638
_diffrn_reflns_theta_full 30.00
_diffrn_reflns_theta_max 30.00
_diffrn_reflns_theta_min 2.51
_diffrn_standards_decay_% 0
_exptl_absorpt_coefficient_mu 0.790
_exptl_absorpt_correction_T_max 0.95
_exptl_absorpt_correction_T_min 0.86
_exptl_absorpt_correction_type multi-scan
_exptl_absorpt_process_details '(SADABS; Bruker, 2008)'
_exptl_crystal_colour brown
_exptl_crystal_density_diffrn 1.555
_exptl_crystal_density_method 'not measured'
_exptl_crystal_description prism
_exptl_crystal_F_000 2592
_exptl_crystal_size_max 0.44
_exptl_crystal_size_mid 0.18
_exptl_crystal_size_min 0.07
_refine_diff_density_max 0.375
_refine_diff_density_min -0.401
_refine_ls_extinction_method none
_refine_ls_goodness_of_fit_ref 1.025
_refine_ls_hydrogen_treatment constr
_refine_ls_matrix_type full
_refine_ls_number_parameters 379
_refine_ls_number_reflns 7804
_refine_ls_number_restraints 0
_refine_ls_restrained_S_all 1.021
_refine_ls_R_factor_all 0.0445
_refine_ls_R_factor_gt 0.0309
_refine_ls_shift/su_max 0.001
_refine_ls_shift/su_mean 0.000
_refine_ls_structure_factor_coef Fsqd
_refine_ls_weighting_details 'calc w=1/[\s^2^(Fo^2^)+(0.0413P)^2^+3.8856P] where P=(Fo^2^+2Fc^2^)/3'
_refine_ls_weighting_scheme calc
_refine_ls_wR_factor_gt 0.0779
_refine_ls_wR_factor_ref 0.0864
_reflns_number_gt 6268
_reflns_number_total 7804
_reflns_threshold_expression I>2\s(I)
_cod_data_source_file dn2470.cif
_cod_data_source_block I
_cod_depositor_comments
;
The following automatic conversions were performed:
'_symmetry_cell_setting' value 'Monoclinic' changed to 'monoclinic'
according to '/home/saulius/struct/CIF-dictionaries/cif_core.dic'
dictionary named 'cif_core.dic' version 2.4.1 from 2010-06-29.

Automatic conversion script
Id: cif_fix_enum 1527 2010-12-29 10:47:43Z saulius 

The following automatic conversions were performed:

'_symmetry_cell_setting' value 'Monoclinic' changed to 'monoclinic'
according to /home/saulius/struct/CIF-dictionaries/cif_core.dic
dictionary named 'cif_core.dic' version 2.4.1 from 2010-06-29.

Automatic conversion script
Id: cif_fix_values 1715 2011-07-08 13:25:40Z adriana 
;
_cod_original_sg_symbol_H-M 'C 2/c'
_cod_database_code 2222663
_cod_database_fobs_code 2222663

loop_
_symmetry_equiv_pos_as_xyz
'x, y, z'
'-x, y, -z+1/2'
'x+1/2, y+1/2, z'
'-x+1/2, y+1/2, -z+1/2'
'-x, -y, -z'
'x, -y, z-1/2'
'-x+1/2, -y+1/2, -z'
'x+1/2, -y+1/2, z-1/2'

loop_
_atom_site_type_symbol
_atom_site_label
_atom_site_fract_x
_atom_site_fract_y
_atom_site_fract_z
_atom_site_U_iso_or_equiv
_atom_site_adp_type
_atom_site_calc_flag
_atom_site_refinement_flags
_atom_site_occupancy
_atom_site_disorder_assembly
_atom_site_disorder_group
Co Co1 0.107115(6) 0.532208(17) 0.407335(12) 0.02150(6) Uani d U 1 . .
O O1 0.05857(3) 0.63179(9) 0.39475(7) 0.0278(2) Uani d U 1 . .
O O2 0.08497(3) 0.42434(10) 0.47107(7) 0.0271(2) Uani d U 1 . .
N N1 0.12843(4) 0.64456(11) 0.34353(8) 0.0235(2) Uani d U 1 . .
N N2 0.15559(4) 0.43132(11) 0.41820(8) 0.0226(2) Uani d U 1 . .
N N3 0.14061(4) 0.62115(11) 0.51660(8) 0.0253(2) Uani d U 1 . .
N N4 0.07267(4) 0.44507(11) 0.29606(8) 0.0244(2) Uani d U 1 . .
C C1 0.05714(5) 0.75357(13) 0.38370(10) 0.0264(3) Uani d U 1 . .
C C2 0.02490(5) 0.82090(15) 0.40153(12) 0.0369(4) Uani d U 1 . .
H H2 0.0047 0.7764 0.4189 0.044 Uiso calc R 1 . .
C C3 0.02208(6) 0.94902(16) 0.39429(14) 0.0433(4) Uani d U 1 . .
H H3 0.0003 0.9918 0.4073 0.052 Uiso calc R 1 . .
C C4 0.05072(6) 1.01725(16) 0.36813(14) 0.0437(4) Uani d U 1 . .
H H4 0.0489 1.1061 0.3644 0.052 Uiso calc R 1 . .
C C5 0.08176(6) 0.95457(15) 0.34766(12) 0.0369(3) Uani d U 1 . .
H H5 0.1010 1.0010 0.3287 0.044 Uiso calc R 1 . .
C C6 0.08562(5) 0.82224(13) 0.35431(10) 0.0276(3) Uani d U 1 . .
C C7 0.11850(5) 0.76275(13) 0.33164(9) 0.0265(3) Uani d U 1 . .
H H7 0.1341 0.8133 0.3061 0.032 Uiso calc R 1 . .
C C8 0.16154(4) 0.58912(13) 0.32072(9) 0.0243(2) Uani d U 1 . .
C C9 0.17806(5) 0.63868(15) 0.26110(10) 0.0294(3) Uani d U 1 . .
H H9 0.1667 0.7144 0.2305 0.035 Uiso calc R 1 . .
C C10 0.21117(5) 0.57614(16) 0.24715(10) 0.0318(3) Uani d U 1 . .
H H10 0.2222 0.6081 0.2056 0.038 Uiso calc R 1 . .
C C11 0.22845(5) 0.46652(15) 0.29348(11) 0.0316(3) Uani d U 1 . .
H H11 0.2520 0.4264 0.2849 0.038 Uiso calc R 1 . .
C C12 0.21183(5) 0.41546(15) 0.35168(10) 0.0289(3) Uani d U 1 . .
H H12 0.2236 0.3403 0.3827 0.035 Uiso calc R 1 . .
C C13 0.17757(4) 0.47570(13) 0.36432(9) 0.0234(2) Uani d U 1 . .
C C14 0.16751(5) 0.33115(13) 0.46680(9) 0.0251(3) Uani d U 1 . .
H H14 0.1938 0.2922 0.4708 0.030 Uiso calc R 1 . .
C C15 0.14396(5) 0.27522(13) 0.51476(9) 0.0263(3) Uani d U 1 . .
C C16 0.16013(6) 0.16128(15) 0.55987(10) 0.0339(3) Uani d U 1 . .
H H16 0.1865 0.1283 0.5599 0.041 Uiso calc R 1 . .
C C17 0.13848(6) 0.09751(16) 0.60357(11) 0.0399(4) Uani d U 1 . .
H H17 0.1496 0.0208 0.6329 0.048 Uiso calc R 1 . .
C C18 0.09986(6) 0.14678(16) 0.60434(11) 0.0375(3) Uani d U 1 . .
H H18 0.0848 0.1031 0.6346 0.045 Uiso calc R 1 . .
C C19 0.08332(5) 0.25753(15) 0.56190(10) 0.0320(3) Uani d U 1 . .
H H19 0.0574 0.2902 0.5647 0.038 Uiso calc R 1 . .
C C20 0.10420(5) 0.32399(13) 0.51409(9) 0.0252(3) Uani d U 1 . .
C C21 0.12183(5) 0.64920(15) 0.57425(10) 0.0321(3) Uani d U 1 . .
H H21 0.0938 0.6176 0.5640 0.039 Uiso calc R 1 . .
C C22 0.14240(6) 0.72265(17) 0.64774(11) 0.0385(4) Uani d U 1 . .
H H22 0.1286 0.7408 0.6876 0.046 Uiso calc R 1 . .
C C23 0.18298(6) 0.76947(16) 0.66309(11) 0.0373(3) Uani d U 1 . .
H H23 0.1972 0.8217 0.7127 0.045 Uiso calc R 1 . .
C C24 0.20263(5) 0.73919(16) 0.60521(11) 0.0352(3) Uani d U 1 . .
H H24 0.2308 0.7693 0.6147 0.042 Uiso calc R 1 . .
C C25 0.18075(5) 0.66448(15) 0.53339(10) 0.0299(3) Uani d U 1 . .
H H25 0.1946 0.6427 0.4942 0.036 Uiso calc R 1 . .
C C26 0.07423(5) 0.31985(14) 0.28919(10) 0.0301(3) Uani d U 1 . .
H H26 0.0932 0.2735 0.3381 0.036 Uiso calc R 1 . .
C C27 0.04929(6) 0.25592(16) 0.21358(11) 0.0377(4) Uani d U 1 . .
H H27 0.0513 0.1672 0.2106 0.045 Uiso calc R 1 . .
C C28 0.02138(5) 0.32254(17) 0.14223(11) 0.0373(3) Uani d U 1 . .
H H28 0.0036 0.2805 0.0899 0.045 Uiso calc R 1 . .
C C29 0.01988(5) 0.45122(17) 0.14867(11) 0.0357(3) Uani d U 1 . .
H H29 0.0013 0.4994 0.1004 0.043 Uiso calc R 1 . .
C C30 0.04581(5) 0.50935(15) 0.22635(10) 0.0309(3) Uani d U 1 . .
H H30 0.0445 0.5981 0.2305 0.037 Uiso calc R 1 . .
Cl Cl1 0.203707(13) 0.02747(4) 0.38080(2) 0.03354(9) Uani d U 1 . .
O O3 0.24141(5) 0.10462(14) 0.41527(11) 0.0619(4) Uani d U 1 . .
O O4 0.16645(5) 0.10872(14) 0.34374(11) 0.0570(4) Uani d U 1 . .
O O5 0.19906(7) -0.04830(17) 0.44767(11) 0.0740(5) Uani d U 1 . .
O O6 0.20593(6) -0.04926(15) 0.31171(11) 0.0634(4) Uani d U 1 . .

loop_
_atom_site_aniso_label
_atom_site_aniso_U_11
_atom_site_aniso_U_22
_atom_site_aniso_U_33
_atom_site_aniso_U_12
_atom_site_aniso_U_13
_atom_site_aniso_U_23
Co1 0.01951(9) 0.02155(9) 0.02323(10) -0.00096(7) 0.00782(7) 0.00160(7)
O1 0.0234(5) 0.0236(4) 0.0379(6) 0.0002(4) 0.0133(4) 0.0029(4)
O2 0.0244(5) 0.0270(5) 0.0314(5) -0.0001(4) 0.0122(4) 0.0058(4)
N1 0.0224(5) 0.0250(5) 0.0231(5) -0.0015(4) 0.0086(4) 0.0012(4)
N2 0.0202(5) 0.0240(5) 0.0222(5) -0.0011(4) 0.0066(4) -0.0006(4)
N3 0.0261(5) 0.0261(5) 0.0240(5) -0.0002(4) 0.0097(4) 0.0004(4)
N4 0.0198(5) 0.0269(5) 0.0251(5) -0.0012(4) 0.0069(4) 0.0010(4)
C1 0.0236(6) 0.0248(6) 0.0294(7) 0.0008(5) 0.0085(5) 0.0021(5)
C2 0.0328(8) 0.0305(7) 0.0540(10) 0.0039(6) 0.0240(7) 0.0056(7)
C3 0.0427(9) 0.0335(8) 0.0627(12) 0.0093(7) 0.0300(9) 0.0058(8)
C4 0.0489(10) 0.0247(7) 0.0651(12) 0.0060(7) 0.0299(9) 0.0058(7)
C5 0.0384(8) 0.0264(6) 0.0504(10) 0.0007(6) 0.0219(7) 0.0059(7)
C6 0.0273(7) 0.0244(6) 0.0310(7) 0.0007(5) 0.0110(5) 0.0036(5)
C7 0.0272(7) 0.0257(6) 0.0267(7) -0.0022(5) 0.0104(5) 0.0034(5)
C8 0.0217(6) 0.0273(6) 0.0236(6) -0.0029(5) 0.0082(5) -0.0019(5)
C9 0.0285(7) 0.0333(7) 0.0276(7) -0.0027(5) 0.0121(6) 0.0018(6)
C10 0.0290(7) 0.0414(8) 0.0280(7) -0.0057(6) 0.0142(6) -0.0028(6)
C11 0.0261(7) 0.0383(8) 0.0328(8) -0.0014(6) 0.0140(6) -0.0063(6)
C12 0.0252(6) 0.0312(7) 0.0303(7) 0.0006(5) 0.0108(5) -0.0026(6)
C13 0.0203(6) 0.0269(6) 0.0222(6) -0.0030(5) 0.0070(5) -0.0035(5)
C14 0.0227(6) 0.0260(6) 0.0228(6) 0.0014(5) 0.0042(5) -0.0005(5)
C15 0.0281(6) 0.0265(6) 0.0213(6) -0.0001(5) 0.0061(5) 0.0012(5)
C16 0.0394(8) 0.0308(7) 0.0278(7) 0.0051(6) 0.0083(6) 0.0039(6)
C17 0.0529(10) 0.0299(7) 0.0326(8) 0.0018(7) 0.0113(7) 0.0095(6)
C18 0.0451(9) 0.0355(8) 0.0298(8) -0.0089(7) 0.0115(7) 0.0069(6)
C19 0.0314(7) 0.0354(7) 0.0281(7) -0.0051(6) 0.0099(6) 0.0052(6)
C20 0.0264(6) 0.0253(6) 0.0212(6) -0.0042(5) 0.0059(5) 0.0011(5)
C21 0.0325(7) 0.0372(8) 0.0300(7) 0.0013(6) 0.0158(6) 0.0001(6)
C22 0.0444(9) 0.0448(9) 0.0294(8) 0.0056(7) 0.0175(7) -0.0039(6)
C23 0.0449(9) 0.0350(8) 0.0270(7) 0.0012(7) 0.0077(6) -0.0062(6)
C24 0.0339(8) 0.0372(8) 0.0311(7) -0.0070(6) 0.0084(6) -0.0053(6)
C25 0.0283(7) 0.0342(7) 0.0275(7) -0.0040(6) 0.0109(6) -0.0039(6)
C26 0.0300(7) 0.0273(6) 0.0284(7) -0.0033(6) 0.0059(6) 0.0014(5)
C27 0.0413(9) 0.0313(7) 0.0353(8) -0.0063(6) 0.0086(7) -0.0048(6)
C28 0.0306(8) 0.0468(8) 0.0287(7) -0.0050(7) 0.0045(6) -0.0070(6)
C29 0.0260(7) 0.0476(8) 0.0278(7) 0.0061(6) 0.0037(6) 0.0016(6)
C30 0.0271(7) 0.0321(7) 0.0302(7) 0.0055(6) 0.0069(5) 0.0022(5)
Cl1 0.0386(2) 0.03535(19) 0.02889(18) -0.00695(15) 0.01530(15) -0.00310(14)
O3 0.0448(7) 0.0543(8) 0.0685(10) -0.0165(6) 0.0010(7) -0.0043(7)
O4 0.0409(7) 0.0565(8) 0.0734(10) 0.0025(6) 0.0215(7) 0.0056(7)
O5 0.1066(14) 0.0717(11) 0.0531(9) -0.0091(9) 0.0409(10) 0.0203(8)
O6 0.0824(11) 0.0645(9) 0.0529(9) -0.0057(8) 0.0366(8) -0.0224(7)

loop_
_atom_type_symbol
_atom_type_description
_atom_type_scat_dispersion_real
_atom_type_scat_dispersion_imag
_atom_type_scat_source
C C 0.0033 0.0016 'International Tables Vol C Tables 4.2.6.8 and 6.1.1.4'
H H 0.0000 0.0000 'International Tables Vol C Tables 4.2.6.8 and 6.1.1.4'
N N 0.0061 0.0033 'International Tables Vol C Tables 4.2.6.8 and 6.1.1.4'
O O 0.0106 0.0060 'International Tables Vol C Tables 4.2.6.8 and 6.1.1.4'
Cl Cl 0.1484 0.1585 'International Tables Vol C Tables 4.2.6.8 and 6.1.1.4'
Co Co 0.3494 0.9721 'International Tables Vol C Tables 4.2.6.8 and 6.1.1.4'

loop_
_geom_angle_atom_site_label_1
_geom_angle_atom_site_label_2
_geom_angle_atom_site_label_3
_geom_angle_site_symmetry_1
_geom_angle_site_symmetry_3
_geom_angle
_geom_angle_publ_flag
O2 Co1 O1 . . 84.41(4) ?
O2 Co1 N1 . . 178.39(5) ?
O1 Co1 N1 . . 94.06(5) ?
O2 Co1 N2 . . 95.85(5) ?
O1 Co1 N2 . . 179.15(5) ?
N1 Co1 N2 . . 85.69(5) ?
O2 Co1 N3 . . 89.96(5) ?
O1 Co1 N3 . . 89.93(5) ?
N1 Co1 N3 . . 89.55(5) ?
N2 Co1 N3 . . 90.89(5) ?
O2 Co1 N4 . . 90.50(5) ?
O1 Co1 N4 . . 89.22(5) ?
N1 Co1 N4 . . 89.96(5) ?
N2 Co1 N4 . . 89.97(5) ?
N3 Co1 N4 . . 178.98(5) ?
C1 O1 Co1 . . 123.99(9) ?
C20 O2 Co1 . . 125.60(9) ?
C7 N1 C8 . . 122.95(12) ?
C7 N1 Co1 . . 124.59(10) ?
C8 N1 Co1 . . 111.89(9) ?
C14 N2 C13 . . 122.71(12) ?
C14 N2 Co1 . . 125.23(10) ?
C13 N2 Co1 . . 112.04(9) ?
C25 N3 C21 . . 118.18(13) ?
C25 N3 Co1 . . 122.34(10) ?
C21 N3 Co1 . . 119.26(10) ?
C26 N4 C30 . . 118.12(13) ?
C26 N4 Co1 . . 121.08(10) ?
C30 N4 Co1 . . 120.76(10) ?
O1 C1 C2 . . 117.78(13) ?
O1 C1 C6 . . 124.30(13) ?
C2 C1 C6 . . 117.91(13) ?
C3 C2 C1 . . 121.39(15) ?
C3 C2 H2 . . 119.3 ?
C1 C2 H2 . . 119.3 ?
C2 C3 C4 . . 120.97(16) ?
C2 C3 H3 . . 119.5 ?
C4 C3 H3 . . 119.5 ?
C5 C4 C3 . . 119.30(15) ?
C5 C4 H4 . . 120.3 ?
C3 C4 H4 . . 120.3 ?
C4 C5 C6 . . 121.29(15) ?
C4 C5 H5 . . 119.4 ?
C6 C5 H5 . . 119.4 ?
C5 C6 C1 . . 119.08(14) ?
C5 C6 C7 . . 118.49(14) ?
C1 C6 C7 . . 122.43(13) ?
N1 C7 C6 . . 124.61(13) ?
N1 C7 H7 . . 117.7 ?
C6 C7 H7 . . 117.7 ?
C9 C8 C13 . . 120.43(13) ?
C9 C8 N1 . . 125.36(13) ?
C13 C8 N1 . . 114.21(12) ?
C10 C9 C8 . . 119.06(14) ?
C10 C9 H9 . . 120.5 ?
C8 C9 H9 . . 120.5 ?
C9 C10 C11 . . 120.52(14) ?
C9 C10 H10 . . 119.7 ?
C11 C10 H10 . . 119.7 ?
C12 C11 C10 . . 120.86(14) ?
C12 C11 H11 . . 119.6 ?
C10 C11 H11 . . 119.6 ?
C11 C12 C13 . . 119.11(14) ?
C11 C12 H12 . . 120.4 ?
C13 C12 H12 . . 120.4 ?
C12 C13 C8 . . 119.92(13) ?
C12 C13 N2 . . 125.63(13) ?
C8 C13 N2 . . 114.44(12) ?
N2 C14 C15 . . 124.82(13) ?
N2 C14 H14 . . 117.6 ?
C15 C14 H14 . . 117.6 ?
C16 C15 C20 . . 119.23(14) ?
C16 C15 C14 . . 117.44(14) ?
C20 C15 C14 . . 123.19(13) ?
C17 C16 C15 . . 121.51(16) ?
C17 C16 H16 . . 119.2 ?
C15 C16 H16 . . 119.2 ?
C16 C17 C18 . . 119.21(15) ?
C16 C17 H17 . . 120.4 ?
C18 C17 H17 . . 120.4 ?
C19 C18 C17 . . 120.97(15) ?
C19 C18 H18 . . 119.5 ?
C17 C18 H18 . . 119.5 ?
C18 C19 C20 . . 121.28(16) ?
C18 C19 H19 . . 119.4 ?
C20 C19 H19 . . 119.4 ?
O2 C20 C19 . . 117.45(13) ?
O2 C20 C15 . . 124.79(13) ?
C19 C20 C15 . . 117.74(13) ?
N3 C21 C22 . . 121.62(15) ?
N3 C21 H21 . . 119.2 ?
C22 C21 H21 . . 119.2 ?
C23 C22 C21 . . 119.79(16) ?
C23 C22 H22 . . 120.1 ?
C21 C22 H22 . . 120.1 ?
C22 C23 C24 . . 118.79(15) ?
C22 C23 H23 . . 120.6 ?
C24 C23 H23 . . 120.6 ?
C25 C24 C23 . . 118.93(16) ?
C25 C24 H24 . . 120.5 ?
C23 C24 H24 . . 120.5 ?
N3 C25 C24 . . 122.65(15) ?
N3 C25 H25 . . 118.7 ?
C24 C25 H25 . . 118.7 ?
N4 C26 C27 . . 122.41(14) ?
N4 C26 H26 . . 118.8 ?
C27 C26 H26 . . 118.8 ?
C26 C27 C28 . . 119.22(16) ?
C26 C27 H27 . . 120.4 ?
C28 C27 H27 . . 120.4 ?
C29 C28 C27 . . 118.61(15) ?
C29 C28 H28 . . 120.7 ?
C27 C28 H28 . . 120.7 ?
C28 C29 C30 . . 119.17(15) ?
C28 C29 H29 . . 120.4 ?
C30 C29 H29 . . 120.4 ?
N4 C30 C29 . . 122.47(15) ?
N4 C30 H30 . . 118.8 ?
C29 C30 H30 . . 118.8 ?
O5 Cl1 O6 . . 109.89(11) ?
O5 Cl1 O3 . . 111.16(11) ?
O6 Cl1 O3 . . 110.03(11) ?
O5 Cl1 O4 . . 109.71(11) ?
O6 Cl1 O4 . . 107.85(10) ?
O3 Cl1 O4 . . 108.12(9) ?

loop_
_geom_bond_atom_site_label_1
_geom_bond_atom_site_label_2
_geom_bond_site_symmetry_2
_geom_bond_distance
_geom_bond_publ_flag
Co1 O2 . 1.8806(10) ?
Co1 O1 . 1.8833(10) ?
Co1 N1 . 1.8947(12) ?
Co1 N2 . 1.8953(12) ?
Co1 N3 . 1.9577(12) ?
Co1 N4 . 1.9789(12) ?
O1 C1 . 1.3089(17) ?
O2 C20 . 1.3078(17) ?
N1 C7 . 1.2985(18) ?
N1 C8 . 1.4222(18) ?
N2 C14 . 1.3004(18) ?
N2 C13 . 1.4238(18) ?
N3 C25 . 1.3448(19) ?
N3 C21 . 1.3484(19) ?
N4 C26 . 1.3420(19) ?
N4 C30 . 1.3421(19) ?
C1 C2 . 1.413(2) ?
C1 C6 . 1.420(2) ?
C2 C3 . 1.371(2) ?
C2 H2 . 0.9500 ?
C3 C4 . 1.391(3) ?
C3 H3 . 0.9500 ?
C4 C5 . 1.377(2) ?
C4 H4 . 0.9500 ?
C5 C6 . 1.417(2) ?
C5 H5 . 0.9500 ?
C6 C7 . 1.433(2) ?
C7 H7 . 0.9500 ?
C8 C9 . 1.393(2) ?
C8 C13 . 1.403(2) ?
C9 C10 . 1.382(2) ?
C9 H9 . 0.9500 ?
C10 C11 . 1.394(2) ?
C10 H10 . 0.9500 ?
C11 C12 . 1.382(2) ?
C11 H11 . 0.9500 ?
C12 C13 . 1.394(2) ?
C12 H12 . 0.9500 ?
C14 C15 . 1.433(2) ?
C14 H14 . 0.9500 ?
C15 C16 . 1.418(2) ?
C15 C20 . 1.422(2) ?
C16 C17 . 1.373(2) ?
C16 H16 . 0.9500 ?
C17 C18 . 1.397(3) ?
C17 H17 . 0.9500 ?
C18 C19 . 1.375(2) ?
C18 H18 . 0.9500 ?
C19 C20 . 1.418(2) ?
C19 H19 . 0.9500 ?
C21 C22 . 1.380(2) ?
C21 H21 . 0.9500 ?
C22 C23 . 1.376(3) ?
C22 H22 . 0.9500 ?
C23 C24 . 1.378(2) ?
C23 H23 . 0.9500 ?
C24 C25 . 1.378(2) ?
C24 H24 . 0.9500 ?
C25 H25 . 0.9500 ?
C26 C27 . 1.382(2) ?
C26 H26 . 0.9500 ?
C27 C28 . 1.383(2) ?
C27 H27 . 0.9500 ?
C28 C29 . 1.378(3) ?
C28 H28 . 0.9500 ?
C29 C30 . 1.384(2) ?
C29 H29 . 0.9500 ?
C30 H30 . 0.9500 ?
Cl1 O5 . 1.4142(15) ?
Cl1 O6 . 1.4190(14) ?
Cl1 O3 . 1.4296(14) ?
Cl1 O4 . 1.4479(15) ?

loop_
_geom_hbond_atom_site_label_D
_geom_hbond_atom_site_label_H
_geom_hbond_atom_site_label_A
_geom_hbond_site_symmetry_A
_geom_hbond_distance_DH
_geom_hbond_distance_HA
_geom_hbond_distance_DA
_geom_hbond_angle_DHA
_geom_hbond_publ_flag
C5 H5 O4 1_565 0.95 2.40 3.293(3) 157.00 yes
C11 H11 O6 4_555 0.95 2.49 3.261(3) 138 yes
C12 H12 O3 . 0.95 2.59 3.501(2) 161 yes
C14 H14 O3 7_556 0.95 2.51 3.002(2) 112 yes
C29 H29 O1 2_555 0.95 2.47 3.111(2) 124 yes

loop_
_geom_torsion_atom_site_label_1
_geom_torsion_atom_site_label_2
_geom_torsion_atom_site_label_3
_geom_torsion_atom_site_label_4
_geom_torsion_site_symmetry_1
_geom_torsion_site_symmetry_2
_geom_torsion_site_symmetry_3
_geom_torsion_site_symmetry_4
_geom_torsion
_geom_torsion_publ_flag
O2 Co1 O1 C1 . . . . 153.07(12) ?
N1 Co1 O1 C1 . . . . -26.44(12) ?
N3 Co1 O1 C1 . . . . 63.11(12) ?
N4 Co1 O1 C1 . . . . -116.34(12) ?
O1 Co1 O2 C20 . . . . -173.59(12) ?
N2 Co1 O2 C20 . . . . 7.22(12) ?
N3 Co1 O2 C20 . . . . -83.66(12) ?
N4 Co1 O2 C20 . . . . 97.24(12) ?
O1 Co1 N1 C7 . . . . 21.49(12) ?
N2 Co1 N1 C7 . . . . -159.33(12) ?
N3 Co1 N1 C7 . . . . -68.41(12) ?
N4 Co1 N1 C7 . . . . 110.70(12) ?
O1 Co1 N1 C8 . . . . -167.01(9) ?
N2 Co1 N1 C8 . . . . 12.17(9) ?
N3 Co1 N1 C8 . . . . 103.10(9) ?
N4 Co1 N1 C8 . . . . -77.80(9) ?
O2 Co1 N2 C14 . . . . -7.55(12) ?
N1 Co1 N2 C14 . . . . 171.98(12) ?
N3 Co1 N2 C14 . . . . 82.50(12) ?
N4 Co1 N2 C14 . . . . -98.05(12) ?
O2 Co1 N2 C13 . . . . 170.81(9) ?
N1 Co1 N2 C13 . . . . -9.66(9) ?
N3 Co1 N2 C13 . . . . -99.15(9) ?
N4 Co1 N2 C13 . . . . 80.30(9) ?
O2 Co1 N3 C25 . . . . 142.20(12) ?
O1 Co1 N3 C25 . . . . -133.39(12) ?
N1 Co1 N3 C25 . . . . -39.34(12) ?
N2 Co1 N3 C25 . . . . 46.35(12) ?
O2 Co1 N3 C21 . . . . -43.24(12) ?
O1 Co1 N3 C21 . . . . 41.17(12) ?
N1 Co1 N3 C21 . . . . 135.23(12) ?
N2 Co1 N3 C21 . . . . -139.09(12) ?
O2 Co1 N4 C26 . . . . -51.73(12) ?
O1 Co1 N4 C26 . . . . -136.13(12) ?
N1 Co1 N4 C26 . . . . 129.81(12) ?
N2 Co1 N4 C26 . . . . 44.12(12) ?
O2 Co1 N4 C30 . . . . 125.70(12) ?
O1 Co1 N4 C30 . . . . 41.29(12) ?
N1 Co1 N4 C30 . . . . -52.76(12) ?
N2 Co1 N4 C30 . . . . -138.45(12) ?
Co1 O1 C1 C2 . . . . -161.34(12) ?
Co1 O1 C1 C6 . . . . 19.2(2) ?
O1 C1 C2 C3 . . . . 177.90(17) ?
C6 C1 C2 C3 . . . . -2.6(3) ?
C1 C2 C3 C4 . . . . 0.7(3) ?
C2 C3 C4 C5 . . . . 1.2(3) ?
C3 C4 C5 C6 . . . . -1.2(3) ?
C4 C5 C6 C1 . . . . -0.7(3) ?
C4 C5 C6 C7 . . . . 179.73(17) ?
O1 C1 C6 C5 . . . . -177.95(15) ?
C2 C1 C6 C5 . . . . 2.6(2) ?
O1 C1 C6 C7 . . . . 1.6(2) ?
C2 C1 C6 C7 . . . . -177.91(15) ?
C8 N1 C7 C6 . . . . -179.53(13) ?
Co1 N1 C7 C6 . . . . -8.9(2) ?
C5 C6 C7 N1 . . . . 172.43(15) ?
C1 C6 C7 N1 . . . . -7.1(2) ?
C7 N1 C8 C9 . . . . -20.5(2) ?
Co1 N1 C8 C9 . . . . 167.85(12) ?
C7 N1 C8 C13 . . . . 159.31(13) ?
Co1 N1 C8 C13 . . . . -12.36(14) ?
C13 C8 C9 C10 . . . . -1.6(2) ?
N1 C8 C9 C10 . . . . 178.21(13) ?
C8 C9 C10 C11 . . . . -1.4(2) ?
C9 C10 C11 C12 . . . . 2.5(2) ?
C10 C11 C12 C13 . . . . -0.6(2) ?
C11 C12 C13 C8 . . . . -2.4(2) ?
C11 C12 C13 N2 . . . . 176.48(13) ?
C9 C8 C13 C12 . . . . 3.5(2) ?
N1 C8 C13 C12 . . . . -176.31(12) ?
C9 C8 C13 N2 . . . . -175.50(12) ?
N1 C8 C13 N2 . . . . 4.70(17) ?
C14 N2 C13 C12 . . . . 4.6(2) ?
Co1 N2 C13 C12 . . . . -173.76(11) ?
C14 N2 C13 C8 . . . . -176.42(12) ?
Co1 N2 C13 C8 . . . . 5.17(14) ?
C13 N2 C14 C15 . . . . -173.08(13) ?
Co1 N2 C14 C15 . . . . 5.1(2) ?
N2 C14 C15 C16 . . . . 175.93(13) ?
N2 C14 C15 C20 . . . . 0.2(2) ?
C20 C15 C16 C17 . . . . -0.6(2) ?
C14 C15 C16 C17 . . . . -176.47(15) ?
C15 C16 C17 C18 . . . . -0.7(3) ?
C16 C17 C18 C19 . . . . 0.2(3) ?
C17 C18 C19 C20 . . . . 1.6(2) ?
Co1 O2 C20 C19 . . . . 177.06(10) ?
Co1 O2 C20 C15 . . . . -4.4(2) ?
C18 C19 C20 O2 . . . . 175.84(14) ?
C18 C19 C20 C15 . . . . -2.8(2) ?
C16 C15 C20 O2 . . . . -176.25(14) ?
C14 C15 C20 O2 . . . . -0.6(2) ?
C16 C15 C20 C19 . . . . 2.3(2) ?
C14 C15 C20 C19 . . . . 177.89(13) ?
C25 N3 C21 C22 . . . . 1.5(2) ?
Co1 N3 C21 C22 . . . . -173.33(12) ?
N3 C21 C22 C23 . . . . 0.3(3) ?
C21 C22 C23 C24 . . . . -1.5(3) ?
C22 C23 C24 C25 . . . . 0.8(3) ?
C21 N3 C25 C24 . . . . -2.1(2) ?
Co1 N3 C25 C24 . . . . 172.49(12) ?
C23 C24 C25 N3 . . . . 1.0(3) ?
C30 N4 C26 C27 . . . . -0.1(2) ?
Co1 N4 C26 C27 . . . . 177.38(13) ?
N4 C26 C27 C28 . . . . -0.5(3) ?
C26 C27 C28 C29 . . . . 0.9(3) ?
C27 C28 C29 C30 . . . . -0.8(3) ?
C26 N4 C30 C29 . . . . 0.2(2) ?
Co1 N4 C30 C29 . . . . -177.29(12) ?
C28 C29 C30 N4 . . . . 0.3(3) ?
